data_2207850
loop_
_publ_author_name
'Gao, Shan'
'Ng, Seik Weng'

_publ_section_title
;<i>catena</i>-Poly[[[triaquacadmium(II)]-\m-3-carboxylatophenoxyacetato-\k^3^<i>O</i>^3^,<i>O</i>^3'^:<i>O</i>'']
 sesquihydrate]
;
_journal_coeditor_code OM6273
_journal_issue 1
_journal_name_full 'Acta Crystallographica Section E'
_journal_page_first m179
_journal_page_last m180
_journal_paper_doi 10.1107/S160053680503850X
_journal_volume 62
_journal_year 2006
_chemical_formula_iupac '[Cd (C9 H6 O5) (H2 O)3], 1.5H2 O'
_chemical_formula_moiety 'C9 H12 Cd O8, 1.5H2 O'
_chemical_formula_sum 'C9 H15 Cd O9.5'
_chemical_formula_weight 387.61
_chemical_name_systematic
;
 catena-Poly[(\m-3-carboxylatophenoxyacetato-\k^3^O,O':O")triaquacadmium(II)
 sesquihydrate]
;
_space_group_IT_number 2
_symmetry_cell_setting triclinic
_symmetry_space_group_name_Hall '-P 1'
_symmetry_space_group_name_H-M 'P -1'
_atom_sites_solution_hydrogens geom
_atom_sites_solution_primary direct
_atom_sites_solution_secondary difmap
_audit_creation_method SHELXL-97
_cell_angle_alpha 80.62(3)
_cell_angle_beta 72.66(3)
_cell_angle_gamma 76.52(3)
_cell_formula_units_Z 2
_cell_length_a 7.0290(10)
_cell_length_b 8.829(2)
_cell_length_c 11.720(2)
_cell_measurement_reflns_used 5430
_cell_measurement_temperature 295(2)
_cell_measurement_theta_max 27.5
_cell_measurement_theta_min 3.1
_cell_volume 671.7(3)
_computing_cell_refinement RAPID-AUTO
_computing_data_collection 'RAPID-AUTO (Rigaku, 1998)'
_computing_data_reduction 'CrystalStructure (Rigaku/MSC, 2002)'
_computing_molecular_graphics 'ORTEPII (Johnson, 1976)'
_computing_publication_material SHELXL97
_computing_structure_refinement 'SHELXL97 (Sheldrick, 1997)'
_computing_structure_solution 'SHELXS97 (Sheldrick, 1997)'
_diffrn_ambient_temperature 295(2)
_diffrn_measured_fraction_theta_full 0.97
_diffrn_measured_fraction_theta_max 0.97
_diffrn_measurement_device_type 'Rigaku RAXIS-RAPID IP'
_diffrn_measurement_method \w
_diffrn_radiation_monochromator graphite
_diffrn_radiation_source 'fine-focus sealed tube'
_diffrn_radiation_type MoK\a
_diffrn_radiation_wavelength 0.71073
_diffrn_reflns_av_R_equivalents 0.021
_diffrn_reflns_av_sigmaI/netI 0.021
_diffrn_reflns_limit_h_max 9
_diffrn_reflns_limit_h_min -9
_diffrn_reflns_limit_k_max 11
_diffrn_reflns_limit_k_min -11
_diffrn_reflns_limit_l_max 14
_diffrn_reflns_limit_l_min -15
_diffrn_reflns_number 5896
_diffrn_reflns_theta_full 27.5
_diffrn_reflns_theta_max 27.5
_diffrn_reflns_theta_min 3.1
_diffrn_standards_decay_% 0
_diffrn_standards_interval_count 0
_diffrn_standards_interval_time 0
_diffrn_standards_number 0
_exptl_absorpt_coefficient_mu 1.668
_exptl_absorpt_correction_T_max 0.753
_exptl_absorpt_correction_T_min 0.460
_exptl_absorpt_correction_type multi-scan
_exptl_absorpt_process_details '(ABSCOR; Higashi, 1995)'
_exptl_crystal_colour Colorless
_exptl_crystal_density_diffrn 1.916
_exptl_crystal_density_method 'not measured'
_exptl_crystal_description Block
_exptl_crystal_F_000 386
_exptl_crystal_size_max 0.36
_exptl_crystal_size_mid 0.25
_exptl_crystal_size_min 0.18
_refine_diff_density_max 0.71
_refine_diff_density_min -0.57
_refine_ls_extinction_method none
_refine_ls_goodness_of_fit_ref 1.05
_refine_ls_hydrogen_treatment constr
_refine_ls_matrix_type full
_refine_ls_number_parameters 193
_refine_ls_number_reflns 2969
_refine_ls_number_restraints 0
_refine_ls_restrained_S_all 1.05
_refine_ls_R_factor_all 0.033
_refine_ls_R_factor_gt 0.028
_refine_ls_shift/su_max 0.001
_refine_ls_shift/su_mean 0.000
_refine_ls_structure_factor_coef Fsqd
_refine_ls_weighting_details 'calc w=1/[\s^2^(Fo^2^)+(0.0358P)^2^+0.544P] where P=(Fo^2^+2Fc^2^)/3'
_refine_ls_weighting_scheme calc
_refine_ls_wR_factor_gt 0.065
_refine_ls_wR_factor_ref 0.067
_reflns_number_gt 2671
_reflns_number_total 2969
_reflns_threshold_expression I>2\s(I)
_cod_data_source_file om6273.cif
_cod_data_source_block I
_cod_depositor_comments
;
The following automatic conversions were performed:
'_symmetry_cell_setting' value 'Triclinic' changed to 'triclinic'
according to '/home/saulius/struct/CIF-dictionaries/cif_core.dic'
dictionary named 'cif_core.dic' version 2.4.1 from 2010-06-29.

Automatic conversion script
Id: cif_fix_enum 1527 2010-12-29 10:47:43Z saulius 

The following automatic conversions were performed:

'_symmetry_cell_setting' value 'Triclinic' changed to 'triclinic'
according to /home/saulius/struct/CIF-dictionaries/cif_core.dic
dictionary named 'cif_core.dic' version 2.4.1 from 2010-06-29.

Automatic conversion script
Id: cif_fix_values 1715 2011-07-08 13:25:40Z adriana 
;
_cod_original_cell_volume 671.7(2)
_cod_original_formula_sum 'C9 H15 Cd O9.50'
_cod_database_code 2207850
_cod_database_fobs_code 2207850

loop_
_symmetry_equiv_pos_as_xyz
'x, y, z'
'-x, -y, -z'

loop_
_atom_site_label
_atom_site_fract_x
_atom_site_fract_y
_atom_site_fract_z
_atom_site_U_iso_or_equiv
_atom_site_adp_type
_atom_site_calc_flag
_atom_site_refinement_flags
_atom_site_occupancy
_atom_site_disorder_assembly
_atom_site_disorder_group
_atom_site_type_symbol
Cd1 0.72063(3) 0.71871(2) 0.93308(2) 0.03360(10) Uani d . 1 . . Cd
O1 0.6866(4) 0.6999(3) 0.7345(2) 0.0480(10) Uani d . 1 . . O
O2 0.7597(4) 0.4883(2) 0.8533(2) 0.0390(10) Uani d . 1 . . O
O3 0.7641(3) 0.4861(2) 0.3357(2) 0.0340(10) Uani d . 1 . . O
O4 0.7316(4) 0.5846(3) 0.1154(2) 0.0430(10) Uani d . 1 . . O
O5 0.6830(4) 0.8331(3) 0.1424(2) 0.0520(10) Uani d . 1 . . O
O1w 1.0684(4) 0.7203(3) 0.8760(2) 0.0470(10) Uani d . 1 . . O
O2w 0.6953(4) 0.9776(2) 0.8698(2) 0.0420(10) Uani d . 1 . . O
O3w 0.3567(4) 0.7618(3) 1.0025(2) 0.0420(10) Uani d . 1 . . O
O4w 1.3250(10) 0.9316(9) 0.6996(6) 0.059(2) Uani d P 0.50 A 1 O
O4w' 1.231(2) 0.9510(10) 0.7500(8) 0.095(3) Uani d P 0.50 B 2 O
O5w 1.5700(10) 0.9375(9) 0.5640(7) 0.090(2) Uani d P 0.50 . . O
C1 0.7313(4) 0.5544(3) 0.7528(2) 0.0320(10) Uani d . 1 . . C
C2 0.7616(4) 0.4528(3) 0.6550(2) 0.0270(10) Uani d . 1 . . C
C3 0.8204(4) 0.2920(3) 0.6745(2) 0.0310(10) Uani d . 1 . . C
C4 0.8578(5) 0.1995(3) 0.5820(3) 0.0360(10) Uani d . 1 . . C
C5 0.8373(5) 0.2685(3) 0.4697(2) 0.0340(10) Uani d . 1 . . C
C6 0.7771(4) 0.4293(3) 0.4505(2) 0.0270(10) Uani d . 1 . . C
C7 0.7375(4) 0.5233(3) 0.5426(2) 0.0270(10) Uani d . 1 . . C
C8 0.7096(4) 0.6500(3) 0.3109(2) 0.0290(10) Uani d . 1 . . C
C9 0.7095(4) 0.6906(4) 0.1799(2) 0.0340(10) Uani d . 1 . . C
H1w1 1.0942 0.7910 0.8183 0.071 Uiso calc R 1 . . H
H1w2 1.1348 0.6316 0.8537 0.071 Uiso calc R 1 . . H
H2w1 0.7055 1.0258 0.9242 0.064 Uiso calc R 1 . . H
H2w2 0.5809 1.0138 0.8551 0.064 Uiso calc R 1 . . H
H3w1 0.3211 0.6849 1.0518 0.063 Uiso calc R 1 . . H
H3w2 0.3079 0.7704 0.9431 0.063 Uiso calc R 1 . . H
H3 0.8348 0.2459 0.7494 0.037 Uiso calc R 1 . . H
H4 0.8965 0.0914 0.5951 0.044 Uiso calc R 1 . . H
H5 0.8639 0.2066 0.4075 0.041 Uiso calc R 1 . . H
H7 0.6958 0.6312 0.5298 0.033 Uiso calc R 1 . . H
H8a 0.8056 0.7005 0.3278 0.034 Uiso calc R 1 . . H
H8b 0.5756 0.6879 0.3621 0.034 Uiso calc R 1 . . H

loop_
_atom_site_aniso_label
_atom_site_aniso_U_11
_atom_site_aniso_U_22
_atom_site_aniso_U_33
_atom_site_aniso_U_12
_atom_site_aniso_U_13
_atom_site_aniso_U_23
Cd1 0.0548(2) 0.02680(10) 0.02260(10) -0.00720(10) -0.01690(10) -0.00110(10)
O1 0.085(2) 0.0350(10) 0.0290(10) -0.0130(10) -0.0230(10) -0.0050(10)
O2 0.0630(10) 0.0410(10) 0.0230(10) -0.0170(10) -0.0190(10) -0.0020(10)
O3 0.0530(10) 0.0310(10) 0.0190(10) -0.0030(10) -0.0160(10) -0.0030(10)
O4 0.0610(10) 0.0460(10) 0.0240(10) -0.0040(10) -0.0210(10) -0.0040(10)
O5 0.068(2) 0.0420(10) 0.0440(10) -0.0090(10) -0.0240(10) 0.0120(10)
O1w 0.0590(10) 0.0390(10) 0.0470(10) 0.0020(10) -0.0240(10) -0.0100(10)
O2w 0.0610(10) 0.0290(10) 0.0390(10) -0.0070(10) -0.0190(10) -0.0010(10)
O3w 0.0580(10) 0.0400(10) 0.0350(10) -0.0130(10) -0.0230(10) 0.0010(10)
O4w 0.073(5) 0.056(3) 0.056(4) -0.018(3) -0.022(3) -0.010(3)
O4w' 0.120(8) 0.084(6) 0.088(6) -0.071(6) 0.006(5) -0.016(5)
O5w 0.093(5) 0.084(5) 0.088(5) -0.018(4) -0.025(4) 0.013(4)
C1 0.038(2) 0.039(2) 0.0250(10) -0.0130(10) -0.0100(10) -0.0050(10)
C2 0.0290(10) 0.0360(10) 0.0190(10) -0.0110(10) -0.0070(10) -0.0030(10)
C3 0.0370(10) 0.0370(10) 0.0200(10) -0.0090(10) -0.0110(10) 0.0010(10)
C4 0.050(2) 0.0280(10) 0.0310(10) -0.0030(10) -0.0140(10) -0.001(11)
C5 0.046(2) 0.0340(10) 0.0250(10) -0.0040(10) -0.0130(10) -0.0090(10)
C6 0.0300(10) 0.0360(10) 0.0170(10) -0.0070(10) -0.0080(10) -0.0020(10)
C7 0.0320(10) 0.0300(10) 0.0210(10) -0.0060(10) -0.0100(10) -0.0020(10)
C8 0.0350(10) 0.0310(10) 0.0220(10) -0.0070(10) -0.0120(10) -0.0010(10)
C9 0.036(2) 0.043(2) 0.0230(10) -0.0070(10) -0.0130(10) 0.0030(10)

loop_
_atom_type_symbol
_atom_type_description
_atom_type_scat_dispersion_real
_atom_type_scat_dispersion_imag
_atom_type_scat_source
C C 0.0033 0.0016 'International Tables Vol C Tables 4.2.6.8 and 6.1.1.4'
H H 0.0000 0.0000 'International Tables Vol C Tables 4.2.6.8 and 6.1.1.4'
O O 0.0106 0.0060 'International Tables Vol C Tables 4.2.6.8 and 6.1.1.4'
Cd Cd -0.8075 1.2024 'International Tables Vol C Tables 4.2.6.8 and 6.1.1.4'

loop_
_geom_angle_atom_site_label_1
_geom_angle_atom_site_label_2
_geom_angle_atom_site_label_3
_geom_angle_site_symmetry_1
_geom_angle_site_symmetry_3
_geom_angle
_geom_angle_publ_flag
O1 Cd1 O2 . . 55.00(10) yes
O1 Cd1 O4 . 1_556 144.60(10) yes
O1 Cd1 O1w . . 97.70(10) yes
O1 Cd1 O2w . . 83.80(10) yes
O1 Cd1 O3w . . 87.20(10) yes
O2 Cd1 O4 . 1_556 90.60(10) yes
O2 Cd1 O1w . . 94.30(10) yes
O2 Cd1 O2w . . 138.20(10) yes
O2 Cd1 O3w . . 95.70(10) yes
O4 Cd1 O1w 1_556 . 92.80(10) yes
O4 Cd1 O2w 1_556 . 131.20(10) yes
O4 Cd1 O3w 1_556 . 88.20(10) yes
O1w Cd1 O2w . . 83.10(10) yes
O1w Cd1 O3w . . 169.90(10) yes
O2w Cd1 O3w . . 88.70(10) yes
C1 O1 Cd1 . . 89.0(2) no
C1 O2 Cd1 . . 94.9(2) no
C6 O3 C8 . . 117.4(2) no
C9 O4 Cd1 . 1_554 103.3(2) no
O1 C1 O2 . . 120.9(3) no
O1 C1 C2 . . 120.7(2) no
O2 C1 C2 . . 118.3(3) no
C3 C2 C7 . . 120.5(2) no
C3 C2 C1 . . 120.2(2) no
C7 C2 C1 . . 119.3(2) no
C2 C3 C4 . . 119.9(2) no
C3 C4 C5 . . 120.0(3) no
C6 C5 C4 . . 120.0(2) no
O3 C6 C5 . . 115.4(2) no
O3 C6 C7 . . 124.0(2) no
C5 C6 C7 . . 120.6(2) no
C6 C7 C2 . . 119.0(2) no
O3 C8 C9 . . 109.8(2) no
O4 C9 O5 . . 123.0(3) no
O4 C9 C8 . . 120.3(3) no
O5 C9 C8 . . 116.7(3) no
Cd1 O1w H1w1 . . 109.5 no
Cd1 O1w H1w2 . . 109.5 no
H1w1 O1w H1w2 . . 109.5 no
Cd1 O2w H2w1 . . 109.5 no
Cd1 O2w H2w2 . . 109.5 no
H2w1 O2w H2w2 . . 109.5 no
Cd1 O3w H3w1 . . 109.5 no
Cd1 O3w H3w2 . . 109.5 no
H3w1 O3w H3w2 . . 109.5 no
C2 C3 H3 . . 120.0 no
C4 C3 H3 . . 120.0 no
C3 C4 H4 . . 120.0 no
C5 C4 H4 . . 120.0 no
C6 C5 H5 . . 120.0 no
C4 C5 H5 . . 120.0 no
C6 C7 H7 . . 120.5 no
C2 C7 H7 . . 120.5 no
O3 C8 H8a . . 109.7 no
C9 C8 H8a . . 109.7 no
O3 C8 H8b . . 109.7 no
C9 C8 H8b . . 109.7 no
H8a C8 H8b . . 108.2 no

loop_
_geom_bond_atom_site_label_1
_geom_bond_atom_site_label_2
_geom_bond_site_symmetry_2
_geom_bond_distance
_geom_bond_publ_flag
Cd1 O1 . 2.445(2) yes
Cd1 O2 . 2.301(2) yes
Cd1 O4 1_556 2.281(2) yes
Cd1 O1w . 2.337(3) yes
Cd1 O2w . 2.268(2) yes
Cd1 O3w . 2.399(2) yes
O1 C1 . 1.248(4) no
O2 C1 . 1.277(3) no
O3 C6 . 1.379(3) no
O3 C8 . 1.413(3) no
O4 C9 . 1.250(4) no
O5 C9 . 1.253(4) no
C1 C2 . 1.504(4) no
C2 C3 . 1.384(4) no
C2 C7 . 1.403(3) no
C3 C4 . 1.390(4) no
C4 C5 . 1.391(4) no
C5 C6 . 1.385(4) no
C6 C7 . 1.392(4) no
C8 C9 . 1.519(3) no
O1w H1w1 . 0.85 no
O1w H1w2 . 0.85 no
O2w H2w1 . 0.85 no
O2w H2w2 . 0.85 no
O3w H3w1 . 0.85 no
O3w H3w2 . 0.85 no
C3 H3 . 0.93 no
C4 H4 . 0.93 no
C5 H5 . 0.93 no
C7 H7 . 0.93 no
C8 H8a . 0.97 no
C8 H8b . 0.97 no

loop_
_geom_hbond_atom_site_label_D
_geom_hbond_atom_site_label_H
_geom_hbond_atom_site_label_A
_geom_hbond_site_symmetry_A
_geom_hbond_distance_DH
_geom_hbond_distance_HA
_geom_hbond_distance_DA
_geom_hbond_angle_DHA
_geom_hbond_publ_flag
O1w H1w1 O4w . 0.85 2.27 3.015(8) 147 yes
O1w H1w1 O4w' . 0.85 1.83 2.593(8) 148 yes
O1w H1w2 O4 2_766 0.85 1.95 2.732(3) 153 yes
O2w H2w1 O3w 2_677 0.85 2.09 2.841(3) 147 yes
O2w H2w2 O5 2_676 0.85 2.02 2.821(4) 157 yes
O3w H3w2 O1w 1_455 0.85 2.21 2.959(3) 147 yes
O3w H3w1 O2 2_667 0.85 1.84 2.684(3) 175 yes

loop_
_geom_torsion_atom_site_label_1
_geom_torsion_atom_site_label_2
_geom_torsion_atom_site_label_3
_geom_torsion_atom_site_label_4
_geom_torsion_site_symmetry_1
_geom_torsion
_geom_torsion_publ_flag
O2w Cd1 O1 C1 . 170.1(2) no
O4 Cd1 O1 C1 1_556 -17.8(3) no
O2 Cd1 O1 C1 . -2.0(2) no
O1w Cd1 O1 C1 . 88.0(2) no
O3w Cd1 O1 C1 . -100.9(2) no
O2w Cd1 O2 C1 . -9.9(2) no
O4 Cd1 O2 C1 1_556 172.8(2) no
O1w Cd1 O2 C1 . -94.4(2) no
O3w Cd1 O2 C1 . 84.6(2) no
O1 Cd1 O2 C1 . 1.9(2) no
Cd1 O1 C1 O2 . 3.4(3) no
Cd1 O1 C1 C2 . -174.0(2) no
Cd1 O2 C1 O1 . -3.6(3) no
Cd1 O2 C1 C2 . 173.8(2) no
O1 C1 C2 C3 . 177.0(3) no
O2 C1 C2 C3 . -0.5(4) no
O1 C1 C2 C7 . -0.5(4) no
O2 C1 C2 C7 . -178.0(2) no
C7 C2 C3 C4 . 0.6(4) no
C1 C2 C3 C4 . -176.9(3) no
C2 C3 C4 C5 . 0.3(4) no
C3 C4 C5 C6 . -0.8(5) no
C8 O3 C6 C5 . -178.0(2) no
C8 O3 C6 C7 . 0.8(4) no
C4 C5 C6 O3 . 179.1(3) no
C4 C5 C6 C7 . 0.3(4) no
O3 C6 C7 C2 . -178.1(2) no
C5 C6 C7 C2 . 0.7(4) no
C3 C2 C7 C6 . -1.1(4) no
C1 C2 C7 C6 . 176.4(2) no
C6 O3 C8 C9 . 178.3(2) no
Cd1 O4 C9 O5 1_554 1.8(4) no
Cd1 O4 C9 C8 1_554 -179.5(2) no
O3 C8 C9 O4 . 7.9(4) no
O3 C8 C9 O5 . -173.3(3) no
